data_2209957
loop_
_publ_author_name
'Seo, Jang Woo'
'Niemeyer, Mark'

_publ_section_title <i>trans</i>-Bis[(+)-(1<i>R</i>,4<i>R</i>)-3-benzoylcamphorato-\k^2^<i>O</i>,<i>O</i>']copper(II)
_journal_coeditor_code NG2041
_journal_issue 8
_journal_name_full 'Acta Crystallographica Section E'
_journal_page_first m1863
_journal_page_last m1865
_journal_paper_doi 10.1107/S1600536806027073
_journal_volume 62
_journal_year 2006
_chemical_formula_iupac '[Cu (C17 H19 O2)2]'
_chemical_formula_moiety 'C34 H38 Cu O4'
_chemical_formula_sum 'C34 H38 Cu O4'
_chemical_formula_weight 574.22
_chemical_melting_point 514.0(10)
_chemical_name_systematic
;
trans-Bis[(+)-(1R,4R)-3-benzoylcamphorato-\k^2^O,O']copper(II)
;
_space_group_IT_number 4
_symmetry_cell_setting monoclinic
_symmetry_space_group_name_Hall 'P 2yb'
_symmetry_space_group_name_H-M 'P 1 21 1'
_atom_sites_solution_hydrogens geom
_atom_sites_solution_primary direct
_atom_sites_solution_secondary difmap
_audit_creation_method SHELXL-97
_cell_angle_alpha 90.00
_cell_angle_beta 115.12(3)
_cell_angle_gamma 90.00
_cell_formula_units_Z 2
_cell_length_a 11.520(2)
_cell_length_b 11.079(2)
_cell_length_c 12.169(2)
_cell_measurement_reflns_used 45
_cell_measurement_temperature 100(2)
_cell_measurement_theta_max 12.5
_cell_measurement_theta_min 6.0
_cell_volume 1406.2(5)
_computing_cell_refinement 'SCALEPACK (Otwinowski & Minor, 1997)'
_computing_data_collection 'COLLECT (Nonius, 1998)'
_computing_data_reduction 'XDISK (Siemens, 1989)'
_computing_molecular_graphics 'DIAMOND (Brandenburg, 2005)'
_computing_publication_material 'SHELXTL (Sheldrick, 1998)'
_computing_structure_refinement 'SHELXL97 (Sheldrick, 1997)'
_computing_structure_solution 'SHELXS97 (Sheldrick, 1997)'
_diffrn_ambient_temperature 100(2)
_diffrn_detector_area_resol_mean 9
_diffrn_measured_fraction_theta_full 0.990
_diffrn_measured_fraction_theta_max 0.990
_diffrn_measurement_device_type 'Nonius Kappa CCD'
_diffrn_measurement_method '\f? \w?'
_diffrn_radiation_monochromator graphite
_diffrn_radiation_source 'fine-focus sealed tube'
_diffrn_radiation_type MoK\a
_diffrn_radiation_wavelength 0.71073
_diffrn_reflns_av_R_equivalents 0.0919
_diffrn_reflns_av_sigmaI/netI 0.0444
_diffrn_reflns_limit_h_max 15
_diffrn_reflns_limit_h_min -15
_diffrn_reflns_limit_k_max 14
_diffrn_reflns_limit_k_min -14
_diffrn_reflns_limit_l_max 16
_diffrn_reflns_limit_l_min -16
_diffrn_reflns_number 42111
_diffrn_reflns_theta_full 28.26
_diffrn_reflns_theta_max 28.26
_diffrn_reflns_theta_min 3.91
_diffrn_standards_number 0
_exptl_absorpt_coefficient_mu 0.814
_exptl_absorpt_correction_T_max 0.952
_exptl_absorpt_correction_T_min 0.854
_exptl_absorpt_correction_type numerical
_exptl_absorpt_process_details '(X-SHAPE; Stoe, 1999)'
_exptl_crystal_colour 'olive green'
_exptl_crystal_density_diffrn 1.356
_exptl_crystal_density_method 'not measured'
_exptl_crystal_description plate
_exptl_crystal_F_000 606
_exptl_crystal_size_max 0.25
_exptl_crystal_size_mid 0.20
_exptl_crystal_size_min 0.05
_refine_diff_density_max 0.582
_refine_diff_density_min -0.689
_refine_ls_abs_structure_details 'Flack (1983), 3226 Friedel pairs'
_refine_ls_abs_structure_Flack -0.006(11)
_refine_ls_extinction_method none
_refine_ls_goodness_of_fit_ref 1.082
_refine_ls_hydrogen_treatment refU
_refine_ls_matrix_type full
_refine_ls_number_parameters 361
_refine_ls_number_reflns 6888
_refine_ls_number_restraints 1
_refine_ls_restrained_S_all 1.081
_refine_ls_R_factor_all 0.0437
_refine_ls_R_factor_gt 0.0371
_refine_ls_shift/su_max 0.001
_refine_ls_shift/su_mean 0.000
_refine_ls_structure_factor_coef Fsqd
_refine_ls_weighting_details 'calc w=1/[\s^2^(Fo^2^)+(0.0447P)^2^+0.6865P] where P=(Fo^2^+2Fc^2^)/3'
_refine_ls_weighting_scheme calc
_refine_ls_wR_factor_gt 0.0900
_refine_ls_wR_factor_ref 0.0946
_reflns_number_gt 6311
_reflns_number_total 6888
_reflns_threshold_expression I>2\s(I)
_cod_data_source_file ng2041.cif
_cod_data_source_block I
_cod_depositor_comments
;
The following automatic conversions were performed:

'_chemical_melting_point' value '513-515' was changed to '514.0(10)'
- the average value was taken and precision was estimated.

Automatic conversion script
Id: cif_fix_values 1646 2011-03-28 12:23:43Z adriana 

The following automatic conversions were performed:

'_chemical_melting_point' value '513-515' was changed to '514.0(10)'
- the average value was taken and precision was estimated.

Automatic conversion script
Id: cif_fix_values 1715 2011-07-08 13:25:40Z adriana 
;
_cod_original_cell_volume 1406.1(5)
_cod_original_sg_symbol_H-M 'P 21'
_cod_database_code 2209957
_cod_database_fobs_code 2209957

loop_
_symmetry_equiv_pos_as_xyz
'x, y, z'
'-x, y+1/2, -z'

loop_
_atom_site_type_symbol
_atom_site_label
_atom_site_fract_x
_atom_site_fract_y
_atom_site_fract_z
_atom_site_U_iso_or_equiv
_atom_site_adp_type
_atom_site_calc_flag
_atom_site_refinement_flags
_atom_site_occupancy
Cu Cu 1.00391(3) 0.81448(5) 0.74810(3) 0.01426(7) Uani d . 1
O O1 0.95543(16) 0.69430(16) 0.62196(15) 0.0167(3) Uani d . 1
O O2 1.07077(17) 0.93970(16) 0.86925(16) 0.0183(4) Uani d . 1
O O3 0.87570(17) 0.92751(17) 0.65212(16) 0.0177(4) Uani d . 1
O O4 1.11996(17) 0.69454(16) 0.84799(15) 0.0174(4) Uani d . 1
C C1 0.8525(2) 0.6315(2) 0.4087(2) 0.0162(4) Uani d . 1
C C2 0.8803(2) 0.7191(2) 0.5128(2) 0.0139(4) Uani d . 1
C C3 0.8144(2) 0.8275(3) 0.4642(2) 0.0142(5) Uani d . 1
C C4 0.74720(19) 0.8065(3) 0.32741(19) 0.0134(4) Uani d . 1
H H4A 0.6737 0.8618 0.2819 0.0197(18) Uiso calc R 1
C C5 0.8552(2) 0.8047(2) 0.28275(19) 0.0166(4) Uani d . 1
H H5A 0.8192 0.7998 0.1931 0.017(2) Uiso calc R 1
H H5B 0.9103 0.8771 0.3105 0.017(2) Uiso calc R 1
C C6 0.9308(2) 0.6882(2) 0.3428(2) 0.0165(5) Uani d . 1
H H6A 1.0194 0.7079 0.4017 0.017(2) Uiso calc R 1
H H6B 0.9345 0.6323 0.2809 0.017(2) Uiso calc R 1
C C7 0.7122(2) 0.6702(2) 0.3230(2) 0.0154(4) Uani d . 1
C C8 0.6153(2) 0.6435(2) 0.3744(2) 0.0188(5) Uani d . 1
H H8A 0.5319 0.6779 0.3208 0.0293(19) Uiso calc R 1
H H8B 0.6446 0.6795 0.4553 0.0293(19) Uiso calc R 1
H H8C 0.6069 0.5560 0.3802 0.0293(19) Uiso calc R 1
C C9 0.6639(2) 0.6134(2) 0.1967(2) 0.0219(5) Uani d . 1
H H9A 0.5825 0.6510 0.1429 0.0293(19) Uiso calc R 1
H H9B 0.6509 0.5266 0.2024 0.0293(19) Uiso calc R 1
H H9C 0.7273 0.6262 0.1639 0.0293(19) Uiso calc R 1
C C10 0.8795(2) 0.4998(2) 0.4432(2) 0.0197(5) Uani d . 1
H H10A 0.8245 0.4723 0.4814 0.0293(19) Uiso calc R 1
H H10B 0.9696 0.4901 0.5003 0.0293(19) Uiso calc R 1
H H10C 0.8617 0.4517 0.3702 0.0293(19) Uiso calc R 1
C C11 1.1988(2) 1.0108(2) 1.0771(2) 0.0147(4) Uani d . 1
C C12 1.1434(2) 0.9156(2) 0.9787(2) 0.0150(5) Uani d . 1
C C13 1.1931(2) 0.8016(3) 1.0330(2) 0.0144(5) Uani d . 1
C C14 1.2752(2) 0.8300(3) 1.1666(2) 0.0151(5) Uani d . 1
H H14A 1.2903 0.7604 1.2234 0.0197(18) Uiso calc R 1
C C15 1.3976(2) 0.8913(2) 1.1715(2) 0.0172(4) Uani d . 1
H H15A 1.4377 0.8427 1.1286 0.017(2) Uiso calc R 1
H H15B 1.4609 0.9048 1.2563 0.017(2) Uiso calc R 1
C C16 1.3450(2) 1.0125(2) 1.1052(2) 0.0179(5) Uani d . 1
H H16A 1.3568 1.0176 1.0294 0.017(2) Uiso calc R 1
H H16B 1.3889 1.0818 1.1578 0.017(2) Uiso calc R 1
C C17 1.2008(2) 0.9381(2) 1.1879(2) 0.0165(4) Uani d . 1
C C18 1.0677(2) 0.9034(2) 1.1767(3) 0.0228(5) Uani d . 1
H H18A 1.0763 0.8439 1.2393 0.0293(19) Uiso calc R 1
H H18B 1.0174 0.8687 1.0963 0.0293(19) Uiso calc R 1
H H18C 1.0242 0.9754 1.1875 0.0293(19) Uiso calc R 1
C C19 1.2731(3) 1.0020(2) 1.3098(2) 0.0223(5) Uani d . 1
H H19A 1.2872 0.9453 1.3761 0.0293(19) Uiso calc R 1
H H19B 1.2224 1.0707 1.3157 0.0293(19) Uiso calc R 1
H H19C 1.3559 1.0309 1.3157 0.0293(19) Uiso calc R 1
C C20 1.1315(2) 1.1316(2) 1.0468(3) 0.0198(5) Uani d . 1
H H20A 1.0400 1.1202 1.0250 0.0293(19) Uiso calc R 1
H H20B 1.1423 1.1678 0.9783 0.0293(19) Uiso calc R 1
H H20C 1.1686 1.1850 1.1175 0.0293(19) Uiso calc R 1
C C30 0.8153(2) 0.9255(2) 0.5345(2) 0.0146(5) Uani d . 1
C C31 0.7447(2) 1.0398(2) 0.4802(2) 0.0155(5) Uani d . 1
C C32 0.7531(2) 1.0921(2) 0.3789(2) 0.0174(5) Uani d . 1
H H32A 0.7996 1.0528 0.3408 0.0197(18) Uiso calc R 1
C C33 0.6927(3) 1.2025(3) 0.3342(3) 0.0216(5) Uani d . 1
H H33A 0.6991 1.2387 0.2662 0.0197(18) Uiso calc R 1
C C34 0.6236(3) 1.2592(3) 0.3889(3) 0.0231(6) Uani d . 1
H H34A 0.5826 1.3341 0.3582 0.0197(18) Uiso calc R 1
C C35 0.6140(3) 1.2068(2) 0.4887(3) 0.0212(5) Uani d . 1
H H35A 0.5653 1.2451 0.5252 0.0197(18) Uiso calc R 1
C C36 0.6760(2) 1.0984(2) 0.5346(2) 0.0183(5) Uani d . 1
H H36A 0.6714 1.0638 0.6041 0.0197(18) Uiso calc R 1
C C40 1.1838(2) 0.6996(2) 0.9649(2) 0.0144(5) Uani d . 1
C C41 1.2518(2) 0.5855(2) 1.0213(2) 0.0157(5) Uani d . 1
C C42 1.2411(2) 0.5342(2) 1.1212(2) 0.0189(5) Uani d . 1
H H42A 1.1926 0.5735 1.1572 0.0197(18) Uiso calc R 1
C C43 1.3017(3) 0.4252(2) 1.1677(2) 0.0216(5) Uani d . 1
H H43A 1.2939 0.3897 1.2353 0.0197(18) Uiso calc R 1
C C44 1.3737(3) 0.3679(2) 1.1160(3) 0.0219(5) Uani d . 1
H H44A 1.4156 0.2938 1.1487 0.0197(18) Uiso calc R 1
C C45 1.3845(2) 0.4187(2) 1.0169(2) 0.0214(5) Uani d . 1
H H45A 1.4345 0.3798 0.9821 0.0197(18) Uiso calc R 1
C C46 1.3221(2) 0.5271(2) 0.9678(2) 0.0191(5) Uani d . 1
H H46A 1.3275 0.5608 0.8983 0.0197(18) Uiso calc R 1

loop_
_atom_site_aniso_label
_atom_site_aniso_U_11
_atom_site_aniso_U_22
_atom_site_aniso_U_33
_atom_site_aniso_U_12
_atom_site_aniso_U_13
_atom_site_aniso_U_23
Cu 0.01676(12) 0.01020(11) 0.01264(11) 0.00162(9) 0.00316(8) 0.00087(9)
O1 0.0198(8) 0.0119(8) 0.0155(8) 0.0029(6) 0.0047(6) -0.0003(7)
O2 0.0217(8) 0.0115(8) 0.0150(8) 0.0008(7) 0.0011(7) 0.0014(6)
O3 0.0208(8) 0.0147(9) 0.0147(8) 0.0026(7) 0.0049(7) -0.0006(7)
O4 0.0221(8) 0.0119(9) 0.0127(8) 0.0046(7) 0.0022(7) 0.0008(7)
C1 0.0168(10) 0.0136(11) 0.0173(11) 0.0007(8) 0.0062(9) -0.0008(8)
C2 0.0141(10) 0.0128(11) 0.0143(11) -0.0003(8) 0.0058(8) 0.0010(8)
C3 0.0137(9) 0.0132(14) 0.0137(10) 0.0006(10) 0.0038(8) 0.0000(11)
C4 0.0135(8) 0.0119(10) 0.0131(9) -0.0010(10) 0.0040(7) 0.0003(10)
C5 0.0176(9) 0.0162(11) 0.0147(9) -0.0002(9) 0.0058(7) 0.0011(9)
C6 0.0183(10) 0.0146(11) 0.0178(10) 0.0002(8) 0.0088(8) -0.0002(9)
C7 0.0158(10) 0.0132(10) 0.0147(10) 0.0009(8) 0.0042(8) 0.0006(8)
C8 0.0152(10) 0.0153(11) 0.0237(12) 0.0003(9) 0.0062(9) 0.0022(9)
C9 0.0219(11) 0.0187(12) 0.0182(11) -0.0016(9) 0.0019(9) -0.0055(9)
C10 0.0220(11) 0.0131(12) 0.0219(12) 0.0007(9) 0.0074(10) -0.0016(10)
C11 0.0161(10) 0.0103(10) 0.0165(10) 0.0009(8) 0.0057(8) 0.0002(8)
C12 0.0172(11) 0.0119(11) 0.0166(11) 0.0007(8) 0.0079(9) -0.0013(9)
C13 0.0170(9) 0.0103(13) 0.0136(10) 0.0003(10) 0.0043(8) 0.0017(11)
C14 0.0175(9) 0.0120(13) 0.0145(10) 0.0013(9) 0.0054(8) 0.0001(9)
C15 0.0169(10) 0.0148(10) 0.0179(10) 0.0028(8) 0.0056(8) 0.0011(8)
C16 0.0164(10) 0.0135(11) 0.0219(12) -0.0003(8) 0.0063(9) 0.0027(9)
C17 0.0186(10) 0.0133(10) 0.0169(10) 0.0008(8) 0.0069(8) -0.0015(8)
C18 0.0238(12) 0.0175(13) 0.0340(14) -0.0005(9) 0.0190(11) 0.0004(11)
C19 0.0320(13) 0.0164(12) 0.0169(11) 0.0020(10) 0.0088(10) -0.0033(9)
C20 0.0211(11) 0.0102(11) 0.0240(13) 0.0035(9) 0.0057(10) 0.0000(10)
C30 0.0132(10) 0.0153(12) 0.0135(11) 0.0011(9) 0.0039(9) 0.0033(10)
C31 0.0139(10) 0.0138(12) 0.0150(11) 0.0006(9) 0.0026(9) -0.0018(10)
C32 0.0199(11) 0.0125(12) 0.0186(12) 0.0011(9) 0.0071(10) 0.0001(10)
C33 0.0262(12) 0.0143(13) 0.0207(13) -0.0016(10) 0.0064(10) 0.0021(11)
C34 0.0256(13) 0.0117(12) 0.0252(14) 0.0038(10) 0.0043(11) -0.0004(11)
C35 0.0215(11) 0.0150(13) 0.0260(14) 0.0037(10) 0.0091(10) -0.0009(11)
C36 0.0220(12) 0.0117(13) 0.0207(12) 0.0014(9) 0.0085(10) 0.0019(10)
C40 0.0151(10) 0.0108(12) 0.0161(11) -0.0016(9) 0.0055(9) 0.0005(10)
C41 0.0188(11) 0.0064(11) 0.0170(12) -0.0002(9) 0.0030(9) -0.0009(9)
C42 0.0233(12) 0.0123(12) 0.0181(12) -0.0014(10) 0.0059(10) -0.0011(10)
C43 0.0282(13) 0.0127(12) 0.0186(12) -0.0013(10) 0.0048(10) 0.0031(10)
C44 0.0237(12) 0.0087(11) 0.0236(14) 0.0012(10) 0.0005(10) 0.0032(10)
C45 0.0217(11) 0.0143(13) 0.0241(13) 0.0023(10) 0.0057(10) -0.0043(11)
C46 0.0205(12) 0.0155(13) 0.0188(12) 0.0000(9) 0.0059(10) -0.0024(10)

loop_
_atom_type_symbol
_atom_type_description
_atom_type_scat_dispersion_real
_atom_type_scat_dispersion_imag
_atom_type_scat_source
C C 0.0033 0.0016 'International Tables Vol C Tables 4.2.6.8 and 6.1.1.4'
H H 0.0000 0.0000 'International Tables Vol C Tables 4.2.6.8 and 6.1.1.4'
O O 0.0106 0.0060 'International Tables Vol C Tables 4.2.6.8 and 6.1.1.4'
Cu Cu 0.3201 1.2651 'International Tables Vol C Tables 4.2.6.8 and 6.1.1.4'

loop_
_geom_angle_atom_site_label_1
_geom_angle_atom_site_label_2
_geom_angle_atom_site_label_3
_geom_angle
_geom_angle_publ_flag
O1 Cu O2 172.57(8) y
O3 Cu O4 174.52(9) y
O1 Cu O3 94.51(8) y
O1 Cu O4 85.07(8) y
O2 Cu O3 87.14(8) y
O2 Cu O4 93.98(8) y
Cu O1 C2 121.47(16) y
Cu O2 C12 121.56(17) y
Cu O3 C30 125.18(16) y
Cu O4 C40 125.86(17) y
C10 C1 C2 116.0(2) n
C10 C1 C7 118.7(2) n
C2 C1 C7 99.98(18) n
C10 C1 C6 115.7(2) n
C2 C1 C6 101.94(18) n
C7 C1 C6 101.84(18) n
O1 C2 C3 129.0(2) n
O1 C2 C1 122.9(2) n
C3 C2 C1 108.0(2) n
C30 C3 C2 123.3(2) n
C30 C3 C4 131.5(3) n
C2 C3 C4 105.2(2) n
C3 C4 C5 105.83(16) n
C3 C4 C7 100.9(2) n
C5 C4 C7 102.0(2) n
C3 C4 H4A 115.4 n
C5 C4 H4A 115.4 n
C7 C4 H4A 115.4 n
C6 C5 C4 102.64(19) n
C6 C5 H5A 111.2 n
C4 C5 H5A 111.2 n
C6 C5 H5B 111.2 n
C4 C5 H5B 111.2 n
H5A C5 H5B 109.2 n
C5 C6 C1 104.07(18) n
C5 C6 H6A 110.9 n
C1 C6 H6A 110.9 n
C5 C6 H6B 110.9 n
C1 C6 H6B 110.9 n
H6A C6 H6B 109.0 n
C8 C7 C9 108.37(19) n
C8 C7 C4 113.44(18) n
C9 C7 C4 114.31(19) n
C8 C7 C1 113.78(19) n
C9 C7 C1 112.88(19) n
C4 C7 C1 93.64(16) n
C7 C8 H8A 109.5 n
C7 C8 H8B 109.5 n
H8A C8 H8B 109.5 n
C7 C8 H8C 109.5 n
H8A C8 H8C 109.5 n
H8B C8 H8C 109.5 n
C7 C9 H9A 109.5 n
C7 C9 H9B 109.5 n
H9A C9 H9B 109.5 n
C7 C9 H9C 109.5 n
H9A C9 H9C 109.5 n
H9B C9 H9C 109.5 n
C1 C10 H10A 109.5 n
C1 C10 H10B 109.5 n
H10A C10 H10B 109.5 n
C1 C10 H10C 109.5 n
H10A C10 H10C 109.5 n
H10B C10 H10C 109.5 n
C20 C11 C12 115.01(19) n
C20 C11 C17 119.0(2) n
C12 C11 C17 99.76(18) n
C20 C11 C16 115.72(19) n
C12 C11 C16 103.51(18) n
C17 C11 C16 101.33(17) n
O2 C12 C13 129.1(2) n
O2 C12 C11 123.5(2) n
C13 C12 C11 107.3(2) n
C40 C13 C12 122.2(2) n
C40 C13 C14 131.6(2) n
C12 C13 C14 104.8(2) n
C13 C14 C15 105.91(18) n
C13 C14 C17 101.54(19) n
C15 C14 C17 102.3(2) n
C13 C14 H14A 115.1 n
C15 C14 H14A 115.1 n
C17 C14 H14A 115.1 n
C14 C15 C16 102.27(18) n
C14 C15 H15A 111.3 n
C16 C15 H15A 111.3 n
C14 C15 H15B 111.3 n
C16 C15 H15B 111.3 n
H15A C15 H15B 109.2 n
C15 C16 C11 104.39(18) n
C15 C16 H16A 110.9 n
C11 C16 H16A 110.9 n
C15 C16 H16B 110.9 n
C11 C16 H16B 110.9 n
H16A C16 H16B 108.9 n
C18 C17 C19 108.3(2) n
C18 C17 C14 113.2(2) n
C19 C17 C14 113.92(19) n
C18 C17 C11 113.93(19) n
C19 C17 C11 113.64(19) n
C14 C17 C11 93.45(17) n
C17 C18 H18A 109.5 n
C17 C18 H18B 109.5 n
H18A C18 H18B 109.5 n
C17 C18 H18C 109.5 n
H18A C18 H18C 109.5 n
H18B C18 H18C 109.5 n
C17 C19 H19A 109.5 n
C17 C19 H19B 109.5 n
H19A C19 H19B 109.5 n
C17 C19 H19C 109.5 n
H19A C19 H19C 109.5 n
H19B C19 H19C 109.5 n
C11 C20 H20A 109.5 n
C11 C20 H20B 109.5 n
H20A C20 H20B 109.5 n
C11 C20 H20C 109.5 n
H20A C20 H20C 109.5 n
H20B C20 H20C 109.5 n
O3 C30 C3 123.8(2) n
O3 C30 C31 114.1(2) n
C3 C30 C31 122.2(2) n
C36 C31 C32 119.5(2) n
C36 C31 C30 119.8(2) n
C32 C31 C30 120.6(2) n
C33 C32 C31 119.6(2) n
C33 C32 H32A 120.2 n
C31 C32 H32A 120.2 n
C34 C33 C32 120.1(3) n
C34 C33 H33A 119.9 n
C32 C33 H33A 119.9 n
C33 C34 C35 120.3(3) n
C33 C34 H34A 119.8 n
C35 C34 H34A 119.8 n
C36 C35 C34 119.6(2) n
C36 C35 H35A 120.2 n
C34 C35 H35A 120.2 n
C35 C36 C31 120.8(2) n
C35 C36 H36A 119.6 n
C31 C36 H36A 119.6 n
O4 C40 C13 124.0(2) n
O4 C40 C41 114.3(2) n
C13 C40 C41 121.7(2) n
C42 C41 C46 120.1(2) n
C42 C41 C40 121.5(2) n
C46 C41 C40 118.3(2) n
C43 C42 C41 119.6(2) n
C43 C42 H42A 120.2 n
C41 C42 H42A 120.2 n
C42 C43 C44 120.4(3) n
C42 C43 H43A 119.8 n
C44 C43 H43A 119.8 n
C45 C44 C43 120.0(2) n
C45 C44 H44A 120.0 n
C43 C44 H44A 120.0 n
C44 C45 C46 120.1(2) n
C44 C45 H45A 119.9 n
C46 C45 H45A 119.9 n
C41 C46 C45 119.7(2) n
C41 C46 H46A 120.2 n
C45 C46 H46A 120.2 n

loop_
_geom_bond_atom_site_label_1
_geom_bond_atom_site_label_2
_geom_bond_distance
_geom_bond_publ_flag
Cu O1 1.9269(18) y
Cu O2 1.9305(18) y
Cu O3 1.9102(18) y
Cu O4 1.9106(18) y
O1 C2 1.270(3) y
O2 C12 1.265(3) y
O3 C30 1.299(3) y
O4 C40 1.296(3) y
C1 C2 1.518(3) y
C1 C6 1.570(3) y
C1 C7 1.566(3) y
C1 C10 1.514(3) y
C2 C3 1.410(4) y
C3 C4 1.526(3) y
C3 C30 1.380(4) y
C4 C5 1.555(3) y
C4 C7 1.558(4) y
C4 H4A 1.0000 n
C5 C6 1.555(3) y
C5 H5A 0.9900 n
C5 H5B 0.9900 n
C6 H6A 0.9900 n
C6 H6B 0.9900 n
C7 C8 1.523(3) y
C7 C9 1.530(3) y
C8 H8A 0.9800 n
C8 H8B 0.9800 n
C8 H8C 0.9800 n
C9 H9A 0.9800 n
C9 H9B 0.9800 n
C9 H9C 0.9800 n
C10 H10A 0.9800 n
C10 H10B 0.9800 n
C10 H10C 0.9800 n
C11 C12 1.518(3) y
C11 C16 1.571(3) y
C11 C17 1.563(3) y
C11 C20 1.511(3) y
C12 C13 1.427(4) y
C13 C14 1.527(3) y
C13 C40 1.378(4) y
C14 C15 1.544(3) y
C14 C17 1.557(3) y
C14 H14A 1.0000 n
C15 C16 1.551(3) y
C15 H15A 0.9900 n
C15 H15B 0.9900 n
C16 H16A 0.9900 n
C16 H16B 0.9900 n
C17 C18 1.529(3) y
C17 C19 1.532(3) y
C18 H18A 0.9800 n
C18 H18B 0.9800 n
C18 H18C 0.9800 n
C19 H19A 0.9800 n
C19 H19B 0.9800 n
C19 H19C 0.9800 n
C20 H20A 0.9800 n
C20 H20B 0.9800 n
C20 H20C 0.9800 n
C30 C31 1.498(3) n
C31 C36 1.389(3) n
C31 C32 1.403(4) n
C32 C33 1.397(4) n
C32 H32A 0.9500 n
C33 C34 1.387(4) n
C33 H33A 0.9500 n
C34 C35 1.392(4) n
C34 H34A 0.9500 n
C35 C36 1.388(4) n
C35 H35A 0.9500 n
C36 H36A 0.9500 n
C40 C41 1.492(3) n
C41 C42 1.394(4) n
C41 C46 1.396(4) n
C42 C43 1.389(4) n
C42 H42A 0.9500 n
C43 C44 1.390(4) n
C43 H43A 0.9500 n
C44 C45 1.383(4) n
C44 H44A 0.9500 n
C45 C46 1.396(4) n
C45 H45A 0.9500 n
C46 H46A 0.9500 n

loop_
_geom_torsion_atom_site_label_1
_geom_torsion_atom_site_label_2
_geom_torsion_atom_site_label_3
_geom_torsion_atom_site_label_4
_geom_torsion
_geom_torsion_publ_flag
O3 Cu O1 C2 12.87(18) n
O4 Cu O1 C2 -172.62(18) n
O2 Cu O1 C2 -89.6(7) n
O3 Cu O2 C12 160.58(19) n
O4 Cu O2 C12 -14.0(2) n
O1 Cu O2 C12 -96.4(7) n
O4 Cu O3 C30 -103.8(10) n
O1 Cu O3 C30 -18.4(2) n
O2 Cu O3 C30 154.3(2) n
O3 Cu O4 C40 -83.1(10) n
O1 Cu O4 C40 -168.9(2) n
O2 Cu O4 C40 18.5(2) n
Cu O1 C2 C3 -4.3(3) n
Cu O1 C2 C1 172.50(16) n
C10 C1 C2 O1 20.7(3) n
C7 C1 C2 O1 149.7(2) n
C6 C1 C2 O1 -105.9(2) n
C10 C1 C2 C3 -161.9(2) n
C7 C1 C2 C3 -32.9(2) n
C6 C1 C2 C3 71.5(2) n
O1 C2 C3 C30 -5.0(4) n
C1 C2 C3 C30 177.8(2) n
O1 C2 C3 C4 176.0(2) n
C1 C2 C3 C4 -1.2(2) n
C30 C3 C4 C5 110.3(3) n
C2 C3 C4 C5 -70.8(3) n
C30 C3 C4 C7 -143.7(3) n
C2 C3 C4 C7 35.1(2) n
C3 C4 C5 C6 66.8(3) n
C7 C4 C5 C6 -38.3(2) n
C4 C5 C6 C1 3.5(2) n
C10 C1 C6 C5 162.30(19) n
C2 C1 C6 C5 -70.9(2) n
C7 C1 C6 C5 32.1(2) n
C3 C4 C7 C8 65.6(2) n
C5 C4 C7 C8 174.52(17) n
C3 C4 C7 C9 -169.50(19) n
C5 C4 C7 C9 -60.5(2) n
C3 C4 C7 C1 -52.35(18) n
C5 C4 C7 C1 56.61(18) n
C10 C1 C7 C8 60.5(3) n
C2 C1 C7 C8 -66.7(2) n
C6 C1 C7 C8 -171.23(19) n
C10 C1 C7 C9 -63.5(3) n
C2 C1 C7 C9 169.29(19) n
C6 C1 C7 C9 64.7(2) n
C10 C1 C7 C4 178.1(2) n
C2 C1 C7 C4 50.95(19) n
C6 C1 C7 C4 -53.61(18) n
Cu O2 C12 C13 2.7(4) n
Cu O2 C12 C11 179.71(17) n
C20 C11 C12 O2 18.0(3) n
C17 C11 C12 O2 146.5(2) n
C16 C11 C12 O2 -109.2(2) n
C20 C11 C12 C13 -164.5(2) n
C17 C11 C12 C13 -35.9(2) n
C16 C11 C12 C13 68.3(2) n
O2 C12 C13 C40 11.1(4) n
C11 C12 C13 C40 -166.2(2) n
O2 C12 C13 C14 179.4(2) n
C11 C12 C13 C14 2.1(2) n
C40 C13 C14 C15 93.0(3) n
C12 C13 C14 C15 -73.7(2) n
C40 C13 C14 C17 -160.4(3) n
C12 C13 C14 C17 32.8(2) n
C13 C14 C15 C16 67.3(2) n
C17 C14 C15 C16 -38.6(2) n
C14 C15 C16 C11 3.6(2) n
C20 C11 C16 C15 162.4(2) n
C12 C11 C16 C15 -70.8(2) n
C17 C11 C16 C15 32.3(2) n
C13 C14 C17 C18 65.8(2) n
C15 C14 C17 C18 175.11(19) n
C13 C14 C17 C19 -169.9(2) n
C15 C14 C17 C19 -60.6(2) n
C13 C14 C17 C11 -52.1(2) n
C15 C14 C17 C11 57.22(19) n
C20 C11 C17 C18 61.1(3) n
C12 C11 C17 C18 -64.8(2) n
C16 C11 C17 C18 -170.8(2) n
C20 C11 C17 C19 -63.7(3) n
C12 C11 C17 C19 170.48(19) n
C16 C11 C17 C19 64.4(2) n
C20 C11 C17 C14 178.3(2) n
C12 C11 C17 C14 52.47(18) n
C16 C11 C17 C14 -53.57(19) n
Cu O3 C30 C3 14.9(3) n
Cu O3 C30 C31 -165.54(16) n
C2 C3 C30 O3 -0.7(4) n
C4 C3 C30 O3 178.0(2) n
C2 C3 C30 C31 179.7(2) n
C4 C3 C30 C31 -1.6(4) n
O3 C30 C31 C36 -42.0(3) n
C3 C30 C31 C36 137.6(2) n
O3 C30 C31 C32 134.3(2) n
C3 C30 C31 C32 -46.1(3) y
C36 C31 C32 C33 0.2(4) n
C30 C31 C32 C33 -176.2(2) n
C31 C32 C33 C34 -0.8(4) n
C32 C33 C34 C35 0.1(4) n
C33 C34 C35 C36 1.1(4) n
C34 C35 C36 C31 -1.7(4) n
C32 C31 C36 C35 1.1(4) n
C30 C31 C36 C35 177.4(2) n
Cu O4 C40 C13 -10.8(3) n
Cu O4 C40 C41 171.20(16) n
C12 C13 C40 O4 -6.6(4) n
C14 C13 C40 O4 -171.4(2) n
C12 C13 C40 C41 171.2(2) n
C14 C13 C40 C41 6.4(4) n
O4 C40 C41 C42 -130.6(3) n
C13 C40 C41 C42 51.4(3) y
O4 C40 C41 C46 46.2(3) n
C13 C40 C41 C46 -131.9(3) n
C46 C41 C42 C43 0.6(4) n
C40 C41 C42 C43 177.3(2) n
C41 C42 C43 C44 0.6(4) n
C42 C43 C44 C45 -0.6(4) n
C43 C44 C45 C46 -0.6(4) n
C42 C41 C46 C45 -1.8(4) n
C40 C41 C46 C45 -178.6(2) n
C44 C45 C46 C41 1.8(4) n
